data_4038092
loop_
_publ_author_name
'Tong, Guanghu'
'Ding, Zhengwei'
'Liu, Zhi'
'Ding, You-Song'
'Xu, Liang'
'Zhang, Hailong'
'Li, Pengfei'

_publ_section_title
;
 Total Synthesis of Prostratin, a Bioactive Tigliane Diterpenoid: Access
 to Multi-Stereocenter Cyclohexanes from a Phenol.
;
_journal_issue 7
_journal_name_full 'The Journal of organic chemistry'
_journal_page_first 4813
_journal_page_last 4837
_journal_paper_doi 10.1021/acs.joc.0c00022
_journal_volume 85
_journal_year 2020
_chemical_formula_moiety 'C7 H8 O3'
_chemical_formula_sum 'C7 H8 O3'
_chemical_formula_weight 140.13
_space_group_crystal_system orthorhombic
_space_group_IT_number 61
_space_group_name_Hall '-P 2ac 2ab'
_space_group_name_H-M_alt 'P b c a'
_atom_sites_solution_hydrogens geom
_audit_creation_date 2018-04-13
_audit_creation_method
;
Olex2 1.2
(compiled 2018.04.03 svn.r3497 for OlexSys, GUI svn.r5486)
;
_cell_angle_alpha 90
_cell_angle_beta 90
_cell_angle_gamma 90
_cell_formula_units_Z 8
_cell_length_a 8.5906(10)
_cell_length_b 7.0884(8)
_cell_length_c 20.553(2)
_cell_measurement_reflns_used 1503
_cell_measurement_temperature 100(2)
_cell_measurement_theta_max 26.72
_cell_measurement_theta_min 3.09
_cell_volume 1251.5(2)
_computing_molecular_graphics 'Olex2 (Dolomanov et al., 2009)'
_computing_publication_material 'Olex2 (Dolomanov et al., 2009)'
_computing_structure_refinement 'XL (Sheldrick, 2008)'
_diffrn_ambient_temperature 100.15
_diffrn_measured_fraction_theta_full 1.000
_diffrn_measured_fraction_theta_max 0.998
_diffrn_measurement_device_type 'CCD area detector'
_diffrn_measurement_method 'phi and omega scans'
_diffrn_radiation_monochromator graphite
_diffrn_radiation_type MoK\a
_diffrn_radiation_wavelength 0.71073
_diffrn_reflns_av_R_equivalents 0.0309
_diffrn_reflns_av_unetI/netI 0.0262
_diffrn_reflns_Laue_measured_fraction_full 1.000
_diffrn_reflns_Laue_measured_fraction_max 0.998
_diffrn_reflns_limit_h_max 10
_diffrn_reflns_limit_h_min -10
_diffrn_reflns_limit_k_max 4
_diffrn_reflns_limit_k_min -8
_diffrn_reflns_limit_l_max 25
_diffrn_reflns_limit_l_min -18
_diffrn_reflns_number 5332
_diffrn_reflns_point_group_measured_fraction_full 1.000
_diffrn_reflns_point_group_measured_fraction_max 0.998
_diffrn_reflns_theta_full 25.242
_diffrn_reflns_theta_max 25.998
_diffrn_reflns_theta_min 1.982
_exptl_absorpt_coefficient_mu 0.117
_exptl_absorpt_correction_type none
_exptl_crystal_colour colorless
_exptl_crystal_density_diffrn 1.487
_exptl_crystal_description needle
_exptl_crystal_F_000 592
_exptl_crystal_size_max 0.231
_exptl_crystal_size_mid 0.166
_exptl_crystal_size_min 0.044
_refine_diff_density_max 0.456
_refine_diff_density_min -0.206
_refine_diff_density_rms 0.049
_refine_ls_extinction_method none
_refine_ls_goodness_of_fit_ref 1.075
_refine_ls_hydrogen_treatment constr
_refine_ls_matrix_type full
_refine_ls_number_parameters 92
_refine_ls_number_reflns 1237
_refine_ls_number_restraints 0
_refine_ls_restrained_S_all 1.075
_refine_ls_R_factor_all 0.0546
_refine_ls_R_factor_gt 0.0425
_refine_ls_shift/su_max 0.001
_refine_ls_shift/su_mean 0.000
_refine_ls_structure_factor_coef Fsqd
_refine_ls_weighting_details 'w=1/[\s^2^(Fo^2^)+(0.0467P)^2^+0.7032P] where P=(Fo^2^+2Fc^2^)/3'
_refine_ls_weighting_scheme calc
_refine_ls_wR_factor_gt 0.0991
_refine_ls_wR_factor_ref 0.1043
_reflns_Friedel_coverage 0.000
_reflns_number_gt 1022
_reflns_number_total 1237
_reflns_threshold_expression 'I > 2\s(I)'
_cod_data_source_file jo0c00022_si_002.cif
_cod_data_source_block 2
_cod_depositor_comments
;
Adding full bibliography for 4038084--4038097.cif.

2020-11-05
Z value and formula fixed to values more according to usual
chemical conventions.                 miguel
;
_cod_original_formula_sum 'C56 H64 O24'
_cod_original_formula_weight 1121.07
_cod_original_formula_moiety '8(C7 H8 O3)'
_cod_original_formula_units_Z 1
_cod_original_cell_volume 1251.5(3)
_cod_database_code 4038092
_shelx_shelxl_version_number 2014/7
_shelx_space_group_comment
;
The symmetry employed for this shelxl refinement is uniquely defined
by the following loop, which should always be used as a source of
symmetry information in preference to the above space-group names.
They are only intended as comments.
;
_olex2_refinement_description
;
1. Fixed Uiso
 At 1.2 times of:
  All C(H) groups, All C(H,H) groups
 At 1.5 times of:
  All O(H) groups
2.a Ternary CH refined with riding coordinates:
 C5(H5), C1(H1), C6(H6)
2.b Secondary CH2 refined with riding coordinates:
 C4(H4A,H4B)
2.c Aromatic/amide H refined with riding coordinates:
 C2(H2), C3(H3A)
2.d Idealised tetrahedral OH refined as rotating group:
 O3(H3)
;
_olex2_submission_special_instructions 'No special instructions were received'

loop_
_space_group_symop_operation_xyz
'x, y, z'
'-x+1/2, -y, z+1/2'
'-x, y+1/2, -z+1/2'
'x+1/2, -y+1/2, -z'
'-x, -y, -z'
'x-1/2, y, -z-1/2'
'x, -y-1/2, z-1/2'
'-x-1/2, y-1/2, z'

loop_
_atom_site_label
_atom_site_type_symbol
_atom_site_fract_x
_atom_site_fract_y
_atom_site_fract_z
_atom_site_U_iso_or_equiv
_atom_site_adp_type
_atom_site_occupancy
_atom_site_site_symmetry_order
_atom_site_calc_flag
_atom_site_refinement_flags_posn
_atom_site_refinement_flags_adp
_atom_site_refinement_flags_occupancy
_atom_site_disorder_assembly
_atom_site_disorder_group
O2 O 0.57486(15) 1.14489(16) 0.65360(6) 0.0212(3) Uani 1 1 d . . . . .
O1 O 0.59516(15) 0.92236(16) 0.57829(6) 0.0172(3) Uani 1 1 d . . . . .
O3 O 0.45231(16) 0.85676(18) 0.73402(6) 0.0241(3) Uani 1 1 d . . . . .
H3 H 0.4563 0.7753 0.7637 0.036 Uiso 1 1 calc GR . . . .
C2 C 0.4227(2) 0.6884(2) 0.53138(8) 0.0170(4) Uani 1 1 d . . . . .
H2 H 0.4159 0.7168 0.4863 0.020 Uiso 1 1 calc R . . . .
C5 C 0.5223(2) 0.6435(2) 0.64015(8) 0.0150(4) Uani 1 1 d . . . . .
H5 H 0.5883 0.5323 0.6518 0.018 Uiso 1 1 calc R . . . .
C1 C 0.5655(2) 0.7167(2) 0.57164(8) 0.0142(4) Uani 1 1 d . . . . .
H1 H 0.6573 0.6486 0.5532 0.017 Uiso 1 1 calc R . . . .
C6 C 0.5599(2) 0.8110(2) 0.68517(8) 0.0170(4) Uani 1 1 d . . . . .
H6 H 0.6633 0.7878 0.7060 0.020 Uiso 1 1 calc R . . . .
C7 C 0.5749(2) 0.9790(2) 0.63963(8) 0.0146(4) Uani 1 1 d . . . . .
C4 C 0.3502(2) 0.5851(3) 0.63614(9) 0.0208(4) Uani 1 1 d . . . . .
H4A H 0.3369 0.4505 0.6478 0.025 Uiso 1 1 calc R . . . .
H4B H 0.2854 0.6630 0.6656 0.025 Uiso 1 1 calc R . . . .
C3 C 0.3072(2) 0.6190(2) 0.56627(8) 0.0178(4) Uani 1 1 d . . . . .
H3A H 0.2069 0.5931 0.5489 0.021 Uiso 1 1 calc R . . . .

loop_
_atom_site_aniso_label
_atom_site_aniso_U_11
_atom_site_aniso_U_22
_atom_site_aniso_U_33
_atom_site_aniso_U_23
_atom_site_aniso_U_13
_atom_site_aniso_U_12
O2 0.0270(8) 0.0145(6) 0.0221(7) -0.0036(5) 0.0024(6) -0.0026(5)
O1 0.0235(7) 0.0129(6) 0.0151(6) -0.0009(5) 0.0030(5) -0.0036(5)
O3 0.0315(8) 0.0249(7) 0.0159(7) 0.0010(5) 0.0066(6) 0.0039(6)
C2 0.0232(10) 0.0134(8) 0.0144(9) -0.0020(6) -0.0034(8) 0.0024(7)
C5 0.0179(9) 0.0121(8) 0.0150(9) 0.0021(7) 0.0000(7) 0.0019(6)
C1 0.0176(9) 0.0096(8) 0.0155(9) -0.0008(6) 0.0010(7) 0.0007(6)
C6 0.0191(10) 0.0188(9) 0.0131(9) -0.0013(7) 0.0008(7) 0.0006(7)
C7 0.0101(8) 0.0179(9) 0.0159(9) -0.0028(7) -0.0002(7) -0.0018(7)
C4 0.0212(10) 0.0199(9) 0.0213(10) 0.0034(7) 0.0009(8) -0.0058(7)
C3 0.0182(9) 0.0131(8) 0.0220(9) -0.0028(7) -0.0045(8) 0.0002(7)

loop_
_atom_type_symbol
_atom_type_description
_atom_type_scat_dispersion_real
_atom_type_scat_dispersion_imag
_atom_type_scat_source
C C 0.0033 0.0016 'International Tables Vol C Tables 4.2.6.8 and 6.1.1.4'
H H 0.0000 0.0000 'International Tables Vol C Tables 4.2.6.8 and 6.1.1.4'
O O 0.0106 0.0060 'International Tables Vol C Tables 4.2.6.8 and 6.1.1.4'

loop_
_geom_angle_atom_site_label_1
_geom_angle_atom_site_label_2
_geom_angle_atom_site_label_3
_geom_angle
_geom_angle_site_symmetry_1
_geom_angle_site_symmetry_3
_geom_angle_publ_flag
C7 O1 C1 111.08(12) . . ?
C3 C2 C1 111.51(15) . . ?
C6 C5 C1 103.80(13) . . ?
C4 C5 C1 105.79(13) . . ?
C4 C5 C6 116.19(15) . . ?
O1 C1 C2 108.89(13) . . ?
O1 C1 C5 106.65(12) . . ?
C2 C1 C5 105.24(14) . . ?
O3 C6 C5 118.09(15) . . ?
O3 C6 C7 108.40(14) . . ?
C7 C6 C5 104.59(13) . . ?
O2 C7 O1 121.10(15) . . ?
O2 C7 C6 127.94(16) . . ?
O1 C7 C6 110.92(13) . . ?
C3 C4 C5 104.16(14) . . ?
C2 C3 C4 113.22(16) . . ?

loop_
_geom_bond_atom_site_label_1
_geom_bond_atom_site_label_2
_geom_bond_distance
_geom_bond_site_symmetry_2
_geom_bond_publ_flag
O2 C7 1.211(2) . ?
O1 C1 1.4860(19) . ?
O1 C7 1.334(2) . ?
O3 C6 1.402(2) . ?
C2 C1 1.493(3) . ?
C2 C3 1.320(3) . ?
C5 C1 1.546(2) . ?
C5 C6 1.539(2) . ?
C5 C4 1.538(3) . ?
C6 C7 1.520(2) . ?
C4 C3 1.502(2) . ?
